data_7047655
loop_
_publ_author_name
'Afolabi, Fatai'
'Souissi, Wided'
'Rivi\`ere, Guillaume'
'Lemaitre, Cl\'ement'
'Roe, S. Mark'
'Crickmore, Neil'
'Viseux, Eddy M. E.'

_publ_section_title
;
 Synthesis of novel heteroleptic delocalised cationic pyrazole gold
 complexes as potent HepG2 cytotoxic agents.
;
_journal_issue 43
_journal_name_full 'Dalton transactions (Cambridge, England : 2003)'
_journal_page_first 15338
_journal_page_last 15343
_journal_paper_doi 10.1039/c8dt02832j
_journal_volume 47
_journal_year 2018
_chemical_formula_moiety 'C28 H25 Au Br N3 P, Cl O4'
_chemical_formula_sum 'C28 H25 Au Br Cl N3 O4 P'
_chemical_formula_weight 810.80
_space_group_crystal_system triclinic
_space_group_IT_number 2
_space_group_name_Hall '-P 1'
_space_group_name_H-M_alt 'P -1'
_symmetry_space_group_name_Hall '-P 1'
_symmetry_space_group_name_H-M 'P -1'
_atom_sites_solution_hydrogens mixed
_atom_sites_solution_primary dual
_audit_creation_date 2018-04-20
_audit_creation_method
;
Olex2 1.2
(compiled 2018.04.18 svn.r3501 for OlexSys, GUI svn.r5488)
;
_audit_update_record
;
2018-07-06 deposited with the CCDC.
2018-09-26 downloaded from the CCDC.
;
_cell_angle_alpha 105.959(2)
_cell_angle_beta 93.268(2)
_cell_angle_gamma 112.402(3)
_cell_formula_units_Z 4
_cell_length_a 12.7645(4)
_cell_length_b 15.6061(5)
_cell_length_c 16.4732(4)
_cell_measurement_reflns_used 15392
_cell_measurement_temperature 100
_cell_measurement_theta_max 68.1420
_cell_measurement_theta_min 2.8240
_cell_volume 2868.23(17)
_computing_cell_refinement 'CrysAlisPro 1.171.39.29c (Rigaku OD, 2017)'
_computing_data_collection 'CrysAlisPro 1.171.39.29c (Rigaku OD, 2017)'
_computing_data_reduction 'CrysAlisPro 1.171.39.29c (Rigaku OD, 2017)'
_computing_molecular_graphics 'Olex2 (Dolomanov et al., 2009)'
_computing_publication_material 'Olex2 (Dolomanov et al., 2009)'
_computing_structure_refinement 'ShelXL (Sheldrick, 2015)'
_computing_structure_solution 'ShelXT (Sheldrick, 2015)'
_diffrn_ambient_temperature 100
_diffrn_detector 'CCD plate'
_diffrn_measured_fraction_theta_full 0.973
_diffrn_measured_fraction_theta_max 0.964
_diffrn_measurement_details
;
List of Runs (angles in degrees, time in seconds):

  # Type    Start    End  Width  t~exp~   \w     \q     \k     \f   Frames
#--------------------------------------------------------------------------
  1  \w    -71.00 -44.00   1.00    2.00    --  -89.00  52.00-168.00   27
  2  \w   -177.00-107.00   1.00    2.00    --  -89.00  52.00-168.00   70
  3  \w    -85.00  80.00   1.00    2.00    --    0.00  52.00-120.00  165
  4  \w    -56.00  23.00   1.00    2.00    --    5.00  52.00-168.00   79
  5  \w   -125.00 -73.00   1.00    2.00    --  -89.00  52.00  90.00   52
  6  \w   -125.00 -98.00   1.00    2.00    --  -89.00  52.00 -90.00   27
  7  \w    -81.00 -10.00   1.00    2.00    --  -89.00  52.00 -90.00   71
  8  \w   -162.00-135.00   1.00    2.00    --  -89.00  52.00  30.00   27
  9  \w    -77.00 -50.00   1.00    2.00    --  -89.00  52.00  30.00   27
 10  \w   -168.00-126.00   1.00    2.00    --  -89.00  52.00 -60.00   42
 11  \w   -177.00  -8.00   1.00    2.00    --  -89.00  52.00   0.00  169
 12  \w    -62.00 -35.00   1.00    2.00    --  -89.00  52.00 120.00   27
 13  \w   -174.00-122.00   1.00    2.00    --  -89.00  52.00 150.00   52
 14  \w   -103.00 -78.00   1.00    2.00    --  -89.00  52.00 150.00   25
 15  \w    -58.00 -31.00   1.00    2.00    --  -89.00  52.00 150.00   27
 16  \w   -168.00 -65.00   1.00    2.00    --  -89.00  52.00-120.00  103
 17  \w    -57.00 -19.00   1.00    2.00    --  -89.00  52.00-120.00   38
 18  \w   -125.00 -92.00   1.00    2.00    --  -89.00  52.00  30.00   33
 19  \w    -98.00 -56.00   1.00    2.00    --  -89.00  52.00 -60.00   42
 20  \w   -163.00  -6.00   1.00    2.00    --  -89.00  52.00  60.00  157
 21  \w   -174.00-149.00   1.00    2.00    --  -89.00  52.00 120.00   25
 22  \w   -100.00 -75.00   1.00    2.00    --  -89.00  52.00 120.00   25
 23  \w   -160.00-133.00   1.00    2.00    --  -89.00  52.00 -90.00   27
 24  \w   -148.00-123.00   1.00    2.00    --  -89.00  29.00-150.00   25
 25  \w    -79.00 -29.00   1.00    2.00    --  -89.00  29.00-150.00   50
 26  \w   -113.00 -14.00   1.00    2.00    --  -89.00  43.00 -30.00   99
;
_diffrn_measurement_device 'four-circle diffractometer'
_diffrn_measurement_device_type 'XtaLAB AFC11 (RCD3): quarter-chi single'
_diffrn_measurement_method '\w scans'
_diffrn_orient_matrix_type 'CrysAlisPro convention (1999,Acta A55,543-557)'
_diffrn_orient_matrix_UB_11 0.0620254000
_diffrn_orient_matrix_UB_12 0.1108198000
_diffrn_orient_matrix_UB_13 0.0155228000
_diffrn_orient_matrix_UB_21 -0.0847200000
_diffrn_orient_matrix_UB_22 -0.0096060000
_diffrn_orient_matrix_UB_23 -0.0758719000
_diffrn_orient_matrix_UB_31 -0.0812457000
_diffrn_orient_matrix_UB_32 0.0184577000
_diffrn_orient_matrix_UB_33 0.0615447000
_diffrn_radiation_monochromator graphite
_diffrn_radiation_probe x-ray
_diffrn_radiation_type CuK\a
_diffrn_radiation_wavelength 1.54184
_diffrn_reflns_av_R_equivalents 0.0544
_diffrn_reflns_av_unetI/netI 0.0420
_diffrn_reflns_Laue_measured_fraction_full 0.973
_diffrn_reflns_Laue_measured_fraction_max 0.964
_diffrn_reflns_limit_h_max 14
_diffrn_reflns_limit_h_min -15
_diffrn_reflns_limit_k_max 18
_diffrn_reflns_limit_k_min -18
_diffrn_reflns_limit_l_max 19
_diffrn_reflns_limit_l_min -19
_diffrn_reflns_number 31051
_diffrn_reflns_point_group_measured_fraction_full 0.973
_diffrn_reflns_point_group_measured_fraction_max 0.964
_diffrn_reflns_theta_full 67.684
_diffrn_reflns_theta_max 68.312
_diffrn_reflns_theta_min 2.837
_diffrn_source 'fine-focus sealed X-ray tube'
_diffrn_source_type 'Enhance (Cu) X-ray Source'
_exptl_absorpt_coefficient_mu 12.982
_exptl_absorpt_correction_T_max 1.00000
_exptl_absorpt_correction_T_min 0.33165
_exptl_absorpt_correction_type multi-scan
_exptl_absorpt_process_details
;
CrysAlisPro 1.171.39.29c (Rigaku Oxford Diffraction, 2017)
Empirical absorption correction using spherical harmonics,
 implemented in SCALE3 ABSPACK scaling algorithm.
;
_exptl_crystal_colour colourless
_exptl_crystal_colour_primary colourless
_exptl_crystal_density_diffrn 1.878
_exptl_crystal_description plate
_exptl_crystal_F_000 1568
_exptl_crystal_recrystallization_method 'Re-crystallisation from solvent: DCM, hexane'
_exptl_crystal_size_max 0.14
_exptl_crystal_size_mid 0.12
_exptl_crystal_size_min 0.02
_refine_diff_density_max 5.173
_refine_diff_density_min -2.718
_refine_diff_density_rms 0.233
_refine_ls_extinction_method none
_refine_ls_goodness_of_fit_ref 1.093
_refine_ls_hydrogen_treatment constr
_refine_ls_matrix_type full
_refine_ls_number_parameters 707
_refine_ls_number_reflns 10158
_refine_ls_number_restraints 60
_refine_ls_restrained_S_all 1.107
_refine_ls_R_factor_all 0.0618
_refine_ls_R_factor_gt 0.0612
_refine_ls_shift/su_max 0.001
_refine_ls_shift/su_mean 0.000
_refine_ls_structure_factor_coef Fsqd
_refine_ls_weighting_details 'w=1/[\s^2^(Fo^2^)+(0.1109P)^2^+10.8002P] where P=(Fo^2^+2Fc^2^)/3'
_refine_ls_weighting_scheme calc
_refine_ls_wR_factor_gt 0.1639
_refine_ls_wR_factor_ref 0.1649
_reflns_Friedel_coverage 0.000
_reflns_number_gt 9944
_reflns_number_total 10158
_reflns_threshold_expression 'I > 2\s(I)'
_cod_data_source_file c8dt02832j2.cif
_cod_data_source_block exp_67
_cod_depositor_comments 'Adding full bibliography for 7047652--7047655.cif.'
_cod_original_cell_volume 2868.22(16)
_cod_database_code 7047655
_shelx_shelxl_version_number 2014/7
_shelx_space_group_comment
;
The symmetry employed for this shelxl refinement is uniquely defined
by the following loop, which should always be used as a source of
symmetry information in preference to the above space-group names.
They are only intended as comments.
;
_shelx_estimated_absorpt_t_max 0.781
_shelx_estimated_absorpt_t_min 0.264
_reflns_odcompleteness_completeness 97.70
_reflns_odcompleteness_iscentric 1
_reflns_odcompleteness_theta 66.97
_olex2_refinement_description
;
1. Fixed Uiso
 At 1.2 times of:
  All C(H) groups, All N(H) groups, All N(H,H) groups
 At 1.5 times of:
  All C(H,H,H) groups
2. Rigid body (RIGU) restrains
 Cl2, O5, O6, O7, O8
 with sigma for 1-2 distances of 0.004 and sigma for 1-3 distances of 0.004
 Cl1, O1, O2, O3, O4
 with sigma for 1-2 distances of 0.004 and sigma for 1-3 distances of 0.004
3.a Rotating group:
 N6(H6A,H6B), N106(H10A,H10B)
3.b Aromatic/amide H refined with riding coordinates:
 N2(H2), C12(H12), C13(H13), C15(H15), C16(H16), C17(H17), C18(H18), C19(H19),
 C20(H20), C21(H21), C22(H22), C23(H23), C24(H24), C25(H25), C26(H26), C27(H27),
  C28(H28), C29(H29), C30(H30), C31(H31), N101(H101), C112(H112), C113(H113),
 C115(H115), C116(H116), C117(H117), C118(H118), C119(H119), C120(H120),
 C121(H121), C122(H122), C123(H123), C124(H124), C125(H125), C126(H126),
 C127(H127), C128(H128), C129(H129), C130(H130), C131(H131)
3.c Idealised Me refined as rotating group:
 C8(H8A,H8B,H8C), C108(H10C,H10D,H10E)
;
_olex2_submission_special_instructions 'No special instructions were received'
_oxdiff_exptl_absorpt_empirical_details
;
Empirical correction (ABSPACK) includes:
- Absorption correction using spherical harmonics
- Frame scaling
;
_oxdiff_exptl_absorpt_empirical_full_max 2.358
_oxdiff_exptl_absorpt_empirical_full_min 0.399

loop_
_space_group_symop_operation_xyz
'x, y, z'
'-x, -y, -z'

loop_
_atom_site_label
_atom_site_type_symbol
_atom_site_fract_x
_atom_site_fract_y
_atom_site_fract_z
_atom_site_U_iso_or_equiv
_atom_site_adp_type
_atom_site_occupancy
_atom_site_site_symmetry_order
_atom_site_calc_flag
_atom_site_refinement_flags_posn
_atom_site_refinement_flags_adp
Au1 Au -0.34982(2) 0.39016(2) 0.84110(2) 0.02992(12) Uani 1 1 d . .
Br1 Br -0.29083(7) 0.99435(6) 1.30950(5) 0.0388(2) Uani 1 1 d . .
P1 P -0.30135(15) 0.27051(13) 0.76965(12) 0.0276(4) Uani 1 1 d . .
N1 N -0.3939(5) 0.5021(5) 0.9003(4) 0.0339(14) Uani 1 1 d . .
N2 N -0.4863(5) 0.5139(4) 0.8671(4) 0.0317(13) Uani 1 1 d . .
H2 H -0.5322 0.4756 0.8177 0.038 Uiso 1 1 calc R .
N6 N -0.5897(6) 0.6138(5) 0.8987(4) 0.0376(15) Uani 1 1 d . .
H6A H -0.6290 0.5748 0.8470 0.045 Uiso 1 1 d GR .
H6B H -0.6359 0.6058 0.9365 0.045 Uiso 1 1 d GR .
C3 C -0.4985(6) 0.5907(5) 0.9192(5) 0.0305(15) Uani 1 1 d . .
C4 C -0.4104(6) 0.6329(6) 0.9907(5) 0.0337(16) Uani 1 1 d . .
C5 C -0.3471(6) 0.5748(6) 0.9749(5) 0.0331(16) Uani 1 1 d . .
C7 C -0.3862(6) 0.7181(5) 1.0674(5) 0.0297(15) Uani 1 1 d . .
C8 C -0.2438(7) 0.5847(6) 1.0266(5) 0.0357(17) Uani 1 1 d . .
H8A H -0.2660 0.5423 1.0626 0.053 Uiso 1 1 calc GR .
H8B H -0.2015 0.6529 1.0632 0.053 Uiso 1 1 calc GR .
H8C H -0.1946 0.5655 0.9887 0.053 Uiso 1 1 calc GR .
C9 C -0.3454(6) 0.1629(5) 0.8040(5) 0.0291(15) Uani 1 1 d . .
C10 C -0.1465(6) 0.3105(5) 0.7765(4) 0.0300(15) Uani 1 1 d . .
C11 C -0.3645(6) 0.2283(5) 0.6572(5) 0.0271(15) Uani 1 1 d . .
C12 C -0.4080(6) 0.7981(6) 1.0614(5) 0.0345(16) Uani 1 1 d . .
H12 H -0.4411 0.7963 1.0076 0.041 Uiso 1 1 calc R .
C13 C -0.3812(6) 0.8814(5) 1.1346(5) 0.0333(16) Uani 1 1 d . .
H13 H -0.3957 0.9356 1.1305 0.040 Uiso 1 1 calc R .
C14 C -0.3340(6) 0.8811(5) 1.2109(5) 0.0328(16) Uani 1 1 d . .
C15 C -0.3130(7) 0.8032(6) 1.2190(5) 0.0345(16) Uani 1 1 d . .
H15 H -0.2794 0.8059 1.2731 0.041 Uiso 1 1 calc R .
C16 C -0.3411(7) 0.7212(6) 1.1481(5) 0.0344(17) Uani 1 1 d . .
H16 H -0.3296 0.6664 1.1542 0.041 Uiso 1 1 calc R .
C17 C -0.3159(7) 0.1761(6) 0.8904(5) 0.0379(17) Uani 1 1 d . .
H17 H -0.2771 0.2403 0.9302 0.046 Uiso 1 1 calc R .
C18 C -0.3431(9) 0.0959(7) 0.9184(5) 0.044(2) Uani 1 1 d . .
H18 H -0.3193 0.1047 0.9769 0.053 Uiso 1 1 calc R .
C19 C -0.4051(8) 0.0024(6) 0.8611(6) 0.045(2) Uani 1 1 d . .
H19 H -0.4268 -0.0526 0.8809 0.054 Uiso 1 1 calc R .
C20 C -0.4353(8) -0.0107(6) 0.7758(6) 0.0425(19) Uani 1 1 d . .
H20 H -0.4771 -0.0750 0.7368 0.051 Uiso 1 1 calc R .
C21 C -0.4053(7) 0.0690(6) 0.7459(5) 0.0347(16) Uani 1 1 d . .
H21 H -0.4254 0.0596 0.6867 0.042 Uiso 1 1 calc R .
C22 C -0.0954(7) 0.2444(6) 0.7669(5) 0.0396(18) Uani 1 1 d . .
H22 H -0.1420 0.1771 0.7571 0.048 Uiso 1 1 calc R .
C23 C 0.0217(7) 0.2757(6) 0.7714(5) 0.0393(18) Uani 1 1 d . .
H23 H 0.0560 0.2305 0.7659 0.047 Uiso 1 1 calc R .
C24 C 0.0881(7) 0.3717(7) 0.7836(5) 0.0420(19) Uani 1 1 d . .
H24 H 0.1689 0.3929 0.7862 0.050 Uiso 1 1 calc R .
C25 C 0.0406(7) 0.4391(7) 0.7924(6) 0.043(2) Uani 1 1 d . .
H25 H 0.0880 0.5056 0.7999 0.052 Uiso 1 1 calc R .
C26 C -0.0797(7) 0.4080(6) 0.7902(6) 0.041(2) Uani 1 1 d . .
H26 H -0.1135 0.4536 0.7979 0.049 Uiso 1 1 calc R .
C27 C -0.3117(7) 0.1953(6) 0.5926(5) 0.0331(16) Uani 1 1 d . .
H27 H -0.2385 0.1953 0.6068 0.040 Uiso 1 1 calc R .
C28 C -0.3640(7) 0.1618(6) 0.5067(5) 0.0386(18) Uani 1 1 d . .
H28 H -0.3276 0.1382 0.4626 0.046 Uiso 1 1 calc R .
C29 C -0.4709(7) 0.1635(7) 0.4863(5) 0.044(2) Uani 1 1 d . .
H29 H -0.5078 0.1396 0.4279 0.052 Uiso 1 1 calc R .
C30 C -0.5235(7) 0.1996(6) 0.5499(5) 0.0408(19) Uani 1 1 d . .
H30 H -0.5944 0.2034 0.5354 0.049 Uiso 1 1 calc R .
C31 C -0.4712(6) 0.2306(6) 0.6362(5) 0.0327(16) Uani 1 1 d . .
H31 H -0.5081 0.2532 0.6804 0.039 Uiso 1 1 calc R .
Au10 Au 0.01371(2) 0.79861(2) 0.63247(2) 0.02565(12) Uani 1 1 d . .
Br10 Br 0.14865(9) 0.30851(7) 0.14671(6) 0.0453(2) Uani 1 1 d . .
P101 P -0.07779(15) 0.88693(12) 0.69821(11) 0.0249(4) Uani 1 1 d . .
N101 N 0.1894(5) 0.7117(5) 0.6087(4) 0.0312(13) Uani 1 1 d . .
H101 H 0.2263 0.7472 0.6615 0.037 Uiso 1 1 calc R .
N102 N 0.0961(5) 0.7183(4) 0.5695(4) 0.0272(12) Uani 1 1 d . .
N106 N -0.0288(6) 0.6381(6) 0.4311(5) 0.0447(17) Uani 1 1 d . .
H10A H -0.0844 0.5801 0.4230 0.054 Uiso 1 1 d GR .
H10B H -0.0537 0.6836 0.4522 0.054 Uiso 1 1 d GR .
C103 C 0.0660(6) 0.6523(5) 0.4896(5) 0.0264(14) Uani 1 1 d . .
C104 C 0.1411(6) 0.6053(5) 0.4780(5) 0.0295(15) Uani 1 1 d . .
C105 C 0.2165(6) 0.6447(6) 0.5565(5) 0.0316(16) Uani 1 1 d . .
C107 C 0.1428(6) 0.5324(5) 0.4002(5) 0.0292(15) Uani 1 1 d . .
C108 C 0.3115(7) 0.6248(6) 0.5850(6) 0.0401(18) Uani 1 1 d . .
H10C H 0.3841 0.6743 0.5799 0.060 Uiso 1 1 calc GR .
H10D H 0.3020 0.5598 0.5494 0.060 Uiso 1 1 calc GR .
H10E H 0.3128 0.6270 0.6451 0.060 Uiso 1 1 calc GR .
C109 C -0.0922(6) 0.9665(5) 0.6400(4) 0.0245(13) Uani 1 1 d . .
C110 C -0.2222(6) 0.8099(5) 0.7060(4) 0.0247(14) Uani 1 1 d . .
C111 C -0.0019(6) 0.9670(5) 0.8057(4) 0.0258(14) Uani 1 1 d . .
C112 C 0.2469(7) 0.5380(6) 0.3740(6) 0.0367(17) Uani 1 1 d . .
H112 H 0.3173 0.5887 0.4078 0.044 Uiso 1 1 calc R .
C113 C 0.2491(7) 0.4712(6) 0.2997(5) 0.0359(17) Uani 1 1 d . .
H113 H 0.3203 0.4757 0.2825 0.043 Uiso 1 1 calc R .
C114 C 0.1474(7) 0.3985(5) 0.2511(5) 0.0333(16) Uani 1 1 d . .
C115 C 0.0417(7) 0.3897(5) 0.2738(5) 0.0317(16) Uani 1 1 d . .
H115 H -0.0279 0.3390 0.2389 0.038 Uiso 1 1 calc R .
C116 C 0.0402(6) 0.4564(5) 0.3484(5) 0.0318(16) Uani 1 1 d . .
H116 H -0.0315 0.4509 0.3650 0.038 Uiso 1 1 calc R .
C117 C 0.0075(7) 1.0388(6) 0.6304(5) 0.0335(16) Uani 1 1 d . .
H117 H 0.0808 1.0482 0.6570 0.040 Uiso 1 1 calc R .
C118 C -0.0001(6) 1.0972(5) 0.5819(5) 0.0303(15) Uani 1 1 d . .
H118 H 0.0677 1.1465 0.5752 0.036 Uiso 1 1 calc R .
C119 C -0.1075(7) 1.0827(5) 0.5436(5) 0.0312(16) Uani 1 1 d . .
H119 H -0.1128 1.1231 0.5111 0.037 Uiso 1 1 calc R .
C120 C -0.2065(6) 1.0110(6) 0.5515(5) 0.0330(16) Uani 1 1 d . .
H120 H -0.2792 1.0008 0.5232 0.040 Uiso 1 1 calc R .
C121 C -0.2001(6) 0.9528(5) 0.6014(5) 0.0313(15) Uani 1 1 d . .
H121 H -0.2684 0.9046 0.6088 0.038 Uiso 1 1 calc R .
C122 C -0.2830(7) 0.7225(5) 0.6400(5) 0.0333(16) Uani 1 1 d . .
H122 H -0.2500 0.7056 0.5911 0.040 Uiso 1 1 calc R .
C123 C -0.3923(6) 0.6597(6) 0.6455(6) 0.0364(17) Uani 1 1 d . .
H123 H -0.4338 0.6001 0.6000 0.044 Uiso 1 1 calc R .
C124 C -0.4405(6) 0.6831(6) 0.7157(5) 0.0358(18) Uani 1 1 d . .
H124 H -0.5151 0.6395 0.7188 0.043 Uiso 1 1 calc R .
C125 C -0.3812(6) 0.7699(6) 0.7825(6) 0.0384(18) Uani 1 1 d . .
H125 H -0.4143 0.7854 0.8317 0.046 Uiso 1 1 calc R .
C126 C -0.2711(6) 0.8351(6) 0.7768(5) 0.0320(16) Uani 1 1 d . .
H126 H -0.2309 0.8959 0.8212 0.038 Uiso 1 1 calc R .
C127 C -0.0181(7) 1.0513(5) 0.8446(5) 0.0335(16) Uani 1 1 d . .
H127 H -0.0695 1.0680 0.8149 0.040 Uiso 1 1 calc R .
C128 C 0.0408(8) 1.1102(6) 0.9263(5) 0.0413(19) Uani 1 1 d . .
H128 H 0.0301 1.1678 0.9526 0.050 Uiso 1 1 calc R .
C129 C 0.1149(7) 1.0866(6) 0.9703(5) 0.042(2) Uani 1 1 d . .
H129 H 0.1544 1.1276 1.0268 0.051 Uiso 1 1 calc R .
C130 C 0.1320(7) 1.0038(6) 0.9326(5) 0.0389(18) Uani 1 1 d . .
H130 H 0.1833 0.9875 0.9629 0.047 Uiso 1 1 calc R .
C131 C 0.0733(6) 0.9437(6) 0.8495(5) 0.0303(15) Uani 1 1 d . .
H131 H 0.0853 0.8867 0.8232 0.036 Uiso 1 1 calc R .
Cl1 Cl 0.28464(17) 0.76227(15) 0.83663(12) 0.0414(4) Uani 1 1 d . U
O1 O 0.3938(5) 0.8013(5) 0.8935(4) 0.0465(14) Uani 1 1 d . U
O2 O 0.2562(6) 0.6646(4) 0.7840(4) 0.0504(15) Uani 1 1 d . U
O3 O 0.1979(7) 0.7648(10) 0.8858(6) 0.112(4) Uani 1 1 d . U
O4 O 0.2892(10) 0.8193(6) 0.7832(6) 0.101(3) Uani 1 1 d . U
Cl2 Cl -0.34079(15) 0.60157(13) 0.35829(11) 0.0342(4) Uani 1 1 d . U
O5 O -0.3089(6) 0.5285(5) 0.3040(5) 0.0551(16) Uani 1 1 d . U
O6 O -0.2462(7) 0.6931(5) 0.3902(6) 0.084(3) Uani 1 1 d . U
O7 O -0.3792(9) 0.5716(6) 0.4273(5) 0.088(3) Uani 1 1 d . U
O8 O -0.4302(10) 0.6062(8) 0.3078(6) 0.101(3) Uani 1 1 d . U

loop_
_atom_site_aniso_label
_atom_site_aniso_U_11
_atom_site_aniso_U_22
_atom_site_aniso_U_33
_atom_site_aniso_U_23
_atom_site_aniso_U_13
_atom_site_aniso_U_12
Au1 0.02834(19) 0.02608(19) 0.02673(19) 0.00197(13) 0.00156(13) 0.00726(14)
Br1 0.0317(4) 0.0295(4) 0.0364(4) -0.0055(3) -0.0008(3) 0.0053(3)
P1 0.0244(8) 0.0234(9) 0.0264(9) 0.0041(7) 0.0019(7) 0.0039(7)
N1 0.026(3) 0.030(3) 0.031(3) 0.002(3) -0.001(3) 0.004(3)
N2 0.029(3) 0.028(3) 0.026(3) 0.002(3) -0.005(3) 0.005(3)
N6 0.032(3) 0.039(4) 0.031(3) 0.008(3) -0.001(3) 0.008(3)
C3 0.031(4) 0.020(3) 0.033(4) 0.007(3) 0.004(3) 0.004(3)
C4 0.027(4) 0.034(4) 0.032(4) 0.010(3) 0.007(3) 0.004(3)
C5 0.023(3) 0.030(4) 0.035(4) 0.004(3) 0.005(3) 0.004(3)
C7 0.025(3) 0.022(3) 0.030(4) 0.000(3) 0.006(3) 0.003(3)
C8 0.033(4) 0.038(4) 0.025(4) -0.004(3) -0.005(3) 0.015(3)
C9 0.025(3) 0.032(4) 0.024(3) 0.007(3) 0.002(3) 0.006(3)
C10 0.028(4) 0.027(4) 0.021(3) 0.001(3) 0.000(3) 0.002(3)
C11 0.025(3) 0.018(3) 0.028(4) 0.001(3) 0.002(3) 0.002(3)
C12 0.029(4) 0.035(4) 0.031(4) 0.005(3) 0.006(3) 0.008(3)
C13 0.028(4) 0.025(4) 0.037(4) 0.007(3) 0.009(3) 0.002(3)
C14 0.025(3) 0.021(3) 0.039(4) -0.001(3) 0.006(3) 0.003(3)
C15 0.033(4) 0.036(4) 0.027(4) 0.007(3) 0.007(3) 0.009(3)
C16 0.034(4) 0.029(4) 0.031(4) 0.003(3) 0.006(3) 0.009(3)
C17 0.040(4) 0.030(4) 0.033(4) 0.006(3) 0.004(3) 0.007(3)
C18 0.066(6) 0.043(5) 0.027(4) 0.015(4) 0.012(4) 0.024(5)
C19 0.060(6) 0.036(4) 0.042(5) 0.016(4) 0.012(4) 0.019(4)
C20 0.046(5) 0.028(4) 0.044(5) 0.007(4) 0.005(4) 0.009(4)
C21 0.036(4) 0.028(4) 0.030(4) 0.008(3) 0.006(3) 0.004(3)
C22 0.036(4) 0.035(4) 0.034(4) 0.002(3) 0.004(3) 0.007(4)
C23 0.029(4) 0.047(5) 0.034(4) 0.003(4) -0.001(3) 0.016(4)
C24 0.028(4) 0.061(6) 0.031(4) 0.019(4) -0.004(3) 0.011(4)
C25 0.025(4) 0.052(5) 0.054(5) 0.038(4) 0.005(3) 0.003(4)
C26 0.028(4) 0.033(4) 0.058(5) 0.025(4) -0.002(4) 0.004(3)
C27 0.032(4) 0.036(4) 0.022(3) 0.003(3) 0.001(3) 0.008(3)
C28 0.040(4) 0.042(5) 0.028(4) 0.006(3) 0.010(3) 0.014(4)
C29 0.037(4) 0.045(5) 0.030(4) 0.001(4) -0.005(3) 0.006(4)
C30 0.033(4) 0.039(4) 0.037(4) 0.002(3) -0.007(3) 0.009(4)
C31 0.026(4) 0.031(4) 0.027(4) 0.003(3) -0.002(3) 0.002(3)
Au10 0.02285(18) 0.02089(18) 0.02726(19) 0.00726(13) 0.00268(13) 0.00341(13)
Br10 0.0660(6) 0.0391(5) 0.0346(4) 0.0099(4) 0.0131(4) 0.0265(5)
P101 0.0207(8) 0.0199(8) 0.0256(9) 0.0059(7) 0.0013(7) 0.0010(7)
N101 0.023(3) 0.031(3) 0.033(3) 0.009(3) 0.002(3) 0.005(3)
N102 0.021(3) 0.025(3) 0.031(3) 0.011(2) 0.003(2) 0.004(2)
N106 0.040(4) 0.043(4) 0.045(4) 0.007(3) -0.005(3) 0.018(3)
C103 0.025(3) 0.023(3) 0.027(3) 0.007(3) 0.004(3) 0.006(3)
C104 0.023(3) 0.029(4) 0.032(4) 0.010(3) 0.004(3) 0.006(3)
C105 0.026(3) 0.030(4) 0.035(4) 0.009(3) 0.005(3) 0.007(3)
C107 0.026(3) 0.026(4) 0.034(4) 0.012(3) 0.004(3) 0.007(3)
C108 0.031(4) 0.044(5) 0.044(5) 0.015(4) -0.004(3) 0.015(4)
C109 0.024(3) 0.022(3) 0.021(3) 0.006(3) 0.004(3) 0.003(3)
C110 0.024(3) 0.025(3) 0.025(3) 0.012(3) 0.002(3) 0.007(3)
C111 0.023(3) 0.020(3) 0.023(3) 0.007(3) 0.001(3) -0.003(3)
C112 0.027(4) 0.032(4) 0.043(4) 0.011(3) 0.002(3) 0.005(3)
C113 0.040(4) 0.042(4) 0.037(4) 0.018(4) 0.013(4) 0.024(4)
C114 0.042(4) 0.030(4) 0.033(4) 0.018(3) 0.014(3) 0.015(3)
C115 0.036(4) 0.025(4) 0.032(4) 0.015(3) 0.003(3) 0.006(3)
C116 0.029(4) 0.027(4) 0.039(4) 0.017(3) 0.006(3) 0.007(3)
C117 0.027(4) 0.030(4) 0.036(4) 0.011(3) 0.000(3) 0.005(3)
C118 0.031(4) 0.020(3) 0.032(4) 0.007(3) 0.007(3) 0.004(3)
C119 0.041(4) 0.026(4) 0.022(3) 0.005(3) 0.004(3) 0.012(3)
C120 0.028(4) 0.034(4) 0.036(4) 0.016(3) 0.001(3) 0.008(3)
C121 0.024(3) 0.029(4) 0.036(4) 0.012(3) -0.001(3) 0.006(3)
C122 0.030(4) 0.022(4) 0.034(4) 0.005(3) -0.001(3) 0.000(3)
C123 0.024(4) 0.026(4) 0.045(5) 0.009(3) 0.001(3) -0.002(3)
C124 0.015(3) 0.033(4) 0.049(5) 0.020(4) -0.005(3) -0.004(3)
C125 0.023(4) 0.039(4) 0.050(5) 0.021(4) 0.008(3) 0.005(3)
C126 0.020(3) 0.029(4) 0.035(4) 0.008(3) 0.000(3) 0.000(3)
C127 0.033(4) 0.027(4) 0.033(4) 0.007(3) -0.001(3) 0.007(3)
C128 0.051(5) 0.030(4) 0.032(4) 0.006(3) 0.006(4) 0.008(4)
C129 0.039(4) 0.039(5) 0.024(4) 0.003(3) -0.002(3) -0.004(4)
C130 0.032(4) 0.047(5) 0.029(4) 0.017(4) 0.000(3) 0.006(4)
C131 0.027(4) 0.030(4) 0.026(4) 0.005(3) 0.003(3) 0.006(3)
Cl1 0.0408(10) 0.0413(10) 0.0295(9) 0.0007(8) -0.0048(8) 0.0129(9)
O1 0.032(3) 0.046(3) 0.040(3) -0.002(3) -0.003(2) 0.007(3)
O2 0.055(4) 0.037(3) 0.040(3) 0.003(2) -0.011(3) 0.008(3)
O3 0.047(4) 0.168(9) 0.061(5) -0.022(5) -0.001(3) 0.025(5)
O4 0.154(9) 0.047(4) 0.060(4) 0.002(3) -0.042(5) 0.015(5)
Cl2 0.0290(8) 0.0310(9) 0.0297(9) 0.0077(7) 0.0010(7) 0.0007(7)
O5 0.044(3) 0.039(3) 0.066(4) 0.007(3) 0.013(3) 0.007(3)
O6 0.064(4) 0.035(3) 0.109(6) 0.001(4) 0.017(4) -0.010(3)
O7 0.120(7) 0.050(4) 0.054(4) 0.007(3) 0.038(4) -0.004(4)
O8 0.135(7) 0.104(7) 0.057(5) -0.025(4) -0.034(5) 0.083(6)

loop_
_atom_type_symbol
_atom_type_description
_atom_type_scat_dispersion_real
_atom_type_scat_dispersion_imag
_atom_type_scat_source
C C 0.0181 0.0091 'International Tables Vol C Tables 4.2.6.8 and 6.1.1.4'
H H 0.0000 0.0000 'International Tables Vol C Tables 4.2.6.8 and 6.1.1.4'
Au Au -4.4197 7.2980 'International Tables Vol C Tables 4.2.6.8 and 6.1.1.4'
Br Br -0.6763 1.2805 'International Tables Vol C Tables 4.2.6.8 and 6.1.1.4'
Cl Cl 0.3639 0.7018 'International Tables Vol C Tables 4.2.6.8 and 6.1.1.4'
N N 0.0311 0.0180 'International Tables Vol C Tables 4.2.6.8 and 6.1.1.4'
O O 0.0492 0.0322 'International Tables Vol C Tables 4.2.6.8 and 6.1.1.4'
P P 0.2955 0.4335 'International Tables Vol C Tables 4.2.6.8 and 6.1.1.4'

loop_
_geom_angle_atom_site_label_1
_geom_angle_atom_site_label_2
_geom_angle_atom_site_label_3
_geom_angle
N1 Au1 P1 176.68(19)
C9 P1 Au1 116.4(3)
C9 P1 C10 104.1(3)
C10 P1 Au1 112.7(2)
C11 P1 Au1 109.3(2)
C11 P1 C9 106.5(3)
C11 P1 C10 107.3(3)
N2 N1 Au1 123.3(5)
C5 N1 Au1 131.1(5)
C5 N1 N2 105.5(6)
N1 N2 H2 124.2
C3 N2 N1 111.6(6)
C3 N2 H2 124.2
H6A N6 H6B 109.1
C3 N6 H6A 109.6
C3 N6 H6B 109.6
N2 C3 N6 120.8(7)
N2 C3 C4 107.5(7)
N6 C3 C4 131.6(7)
C3 C4 C5 104.6(7)
C3 C4 C7 129.2(7)
C5 C4 C7 126.2(7)
N1 C5 C4 110.7(7)
N1 C5 C8 119.6(7)
C4 C5 C8 129.6(7)
C12 C7 C4 121.0(7)
C16 C7 C4 120.8(7)
C16 C7 C12 118.3(7)
C5 C8 H8A 109.5
C5 C8 H8B 109.5
C5 C8 H8C 109.5
H8A C8 H8B 109.5
H8A C8 H8C 109.5
H8B C8 H8C 109.5
C17 C9 P1 118.2(6)
C17 C9 C21 120.1(7)
C21 C9 P1 121.6(6)
C22 C10 P1 121.4(6)
C26 C10 P1 118.5(6)
C26 C10 C22 120.0(7)
C27 C11 P1 122.7(6)
C27 C11 C31 119.5(7)
C31 C11 P1 117.8(6)
C7 C12 H12 119.5
C7 C12 C13 121.0(7)
C13 C12 H12 119.5
C12 C13 H13 121.1
C14 C13 C12 117.8(7)
C14 C13 H13 121.1
C13 C14 Br1 118.9(6)
C13 C14 C15 122.5(7)
C15 C14 Br1 118.5(6)
C14 C15 H15 120.1
C14 C15 C16 119.7(7)
C16 C15 H15 120.1
C7 C16 H16 119.7
C15 C16 C7 120.6(7)
C15 C16 H16 119.7
C9 C17 H17 120.0
C18 C17 C9 119.9(8)
C18 C17 H17 120.0
C17 C18 H18 120.0
C17 C18 C19 120.0(8)
C19 C18 H18 120.0
C18 C19 H19 120.0
C20 C19 C18 120.1(8)
C20 C19 H19 120.0
C19 C20 H20 119.7
C19 C20 C21 120.7(8)
C21 C20 H20 119.7
C9 C21 H21 120.5
C20 C21 C9 119.1(7)
C20 C21 H21 120.5
C10 C22 H22 119.7
C23 C22 C10 120.7(8)
C23 C22 H22 119.7
C22 C23 H23 120.2
C24 C23 C22 119.6(8)
C24 C23 H23 120.2
C23 C24 H24 119.3
C23 C24 C25 121.4(8)
C25 C24 H24 119.3
C24 C25 H25 120.3
C24 C25 C26 119.4(8)
C26 C25 H25 120.3
C10 C26 C25 118.9(8)
C10 C26 H26 120.6
C25 C26 H26 120.6
C11 C27 H27 119.5
C11 C27 C28 120.9(7)
C28 C27 H27 119.5
C27 C28 H28 120.4
C27 C28 C29 119.2(8)
C29 C28 H28 120.4
C28 C29 H29 119.6
C30 C29 C28 120.8(7)
C30 C29 H29 119.6
C29 C30 H30 120.4
C29 C30 C31 119.3(8)
C31 C30 H30 120.4
C11 C31 C30 120.2(7)
C11 C31 H31 119.9
C30 C31 H31 119.9
N102 Au10 P101 178.56(17)
C109 P101 Au10 111.3(2)
C110 P101 Au10 111.8(2)
C110 P101 C109 106.7(3)
C110 P101 C111 108.0(3)
C111 P101 Au10 112.8(2)
C111 P101 C109 105.8(3)
N102 N101 H101 124.4
C105 N101 H101 124.4
C105 N101 N102 111.1(6)
N101 N102 Au10 123.4(5)
C103 N102 Au10 130.3(5)
C103 N102 N101 105.6(6)
H10A N106 H10B 109.4
C103 N106 H10A 109.4
C103 N106 H10B 109.2
N102 C103 N106 121.2(6)
N102 C103 C104 110.1(6)
C104 C103 N106 128.7(7)
C103 C104 C107 128.2(7)
C105 C104 C103 104.9(6)
C105 C104 C107 126.9(7)
N101 C105 C104 108.2(6)
N101 C105 C108 120.5(7)
C104 C105 C108 131.3(7)
C112 C107 C104 120.8(7)
C112 C107 C116 117.8(7)
C116 C107 C104 121.3(7)
C105 C108 H10C 109.5
C105 C108 H10D 109.5
C105 C108 H10E 109.5
H10C C108 H10D 109.5
H10C C108 H10E 109.5
H10D C108 H10E 109.5
C117 C109 P101 118.7(5)
C117 C109 C121 120.1(6)
C121 C109 P101 121.2(5)
C122 C110 P101 118.4(6)
C126 C110 P101 121.6(5)
C126 C110 C122 119.9(7)
C127 C111 P101 121.3(5)
C131 C111 P101 119.2(6)
C131 C111 C127 119.5(7)
C107 C112 H112 119.4
C113 C112 C107 121.1(7)
C113 C112 H112 119.4
C112 C113 H113 120.4
C114 C113 C112 119.2(7)
C114 C113 H113 120.4
C113 C114 Br10 119.7(6)
C113 C114 C115 122.1(7)
C115 C114 Br10 118.1(6)
C114 C115 H115 120.8
C116 C115 C114 118.4(7)
C116 C115 H115 120.8
C107 C116 H116 119.3
C115 C116 C107 121.3(7)
C115 C116 H116 119.3
C109 C117 H117 119.9
C118 C117 C109 120.2(7)
C118 C117 H117 119.9
C117 C118 H118 120.4
C119 C118 C117 119.2(7)
C119 C118 H118 120.4
C118 C119 H119 119.3
C120 C119 C118 121.3(7)
C120 C119 H119 119.3
C119 C120 H120 120.0
C119 C120 C121 120.0(7)
C121 C120 H120 120.0
C109 C121 C120 119.1(7)
C109 C121 H121 120.4
C120 C121 H121 120.4
C110 C122 H122 120.0
C110 C122 C123 120.0(8)
C123 C122 H122 120.0
C122 C123 H123 119.7
C124 C123 C122 120.6(7)
C124 C123 H123 119.7
C123 C124 H124 119.8
C123 C124 C125 120.5(7)
C125 C124 H124 119.8
C124 C125 H125 120.3
C124 C125 C126 119.4(8)
C126 C125 H125 120.3
C110 C126 C125 119.6(7)
C110 C126 H126 120.2
C125 C126 H126 120.2
C111 C127 H127 120.1
C128 C127 C111 119.7(7)
C128 C127 H127 120.1
C127 C128 H128 119.6
C129 C128 C127 120.8(8)
C129 C128 H128 119.6
C128 C129 H129 120.0
C128 C129 C130 120.1(7)
C130 C129 H129 120.0
C129 C130 H130 120.2
C129 C130 C131 119.7(8)
C131 C130 H130 120.2
C111 C131 C130 120.2(7)
C111 C131 H131 119.9
C130 C131 H131 119.9
O2 Cl1 O1 110.7(4)
O3 Cl1 O1 109.3(5)
O3 Cl1 O2 110.0(6)
O4 Cl1 O1 110.3(5)
O4 Cl1 O2 108.4(5)
O4 Cl1 O3 108.1(8)
O6 Cl2 O5 111.3(5)
O6 Cl2 O8 111.2(7)
O7 Cl2 O5 108.3(5)
O7 Cl2 O6 108.6(6)
O7 Cl2 O8 110.6(7)
O8 Cl2 O5 106.8(5)

loop_
_geom_bond_atom_site_label_1
_geom_bond_atom_site_label_2
_geom_bond_distance
Au1 P1 2.2382(19)
Au1 N1 2.048(7)
Br1 C14 1.909(7)
P1 C9 1.815(8)
P1 C10 1.818(8)
P1 C11 1.808(7)
N1 N2 1.368(9)
N1 C5 1.337(10)
N2 H2 0.8800
N2 C3 1.338(10)
N6 H6A 0.8829
N6 H6B 0.8830
N6 C3 1.393(10)
C3 C4 1.393(11)
C4 C5 1.412(11)
C4 C7 1.477(10)
C5 C8 1.460(10)
C7 C12 1.405(11)
C7 C16 1.399(11)
C8 H8A 0.9800
C8 H8B 0.9800
C8 H8C 0.9800
C9 C17 1.389(11)
C9 C21 1.393(11)
C10 C22 1.396(11)
C10 C26 1.376(11)
C11 C27 1.379(11)
C11 C31 1.402(10)
C12 H12 0.9500
C12 C13 1.419(11)
C13 H13 0.9500
C13 C14 1.364(11)
C14 C15 1.380(11)
C15 H15 0.9500
C15 C16 1.383(11)
C16 H16 0.9500
C17 H17 0.9500
C17 C18 1.380(12)
C18 H18 0.9500
C18 C19 1.387(13)
C19 H19 0.9500
C19 C20 1.372(13)
C20 H20 0.9500
C20 C21 1.390(11)
C21 H21 0.9500
C22 H22 0.9500
C22 C23 1.374(11)
C23 H23 0.9500
C23 C24 1.360(12)
C24 H24 0.9500
C24 C25 1.381(13)
C25 H25 0.9500
C25 C26 1.417(11)
C26 H26 0.9500
C27 H27 0.9500
C27 C28 1.393(11)
C28 H28 0.9500
C28 C29 1.398(12)
C29 H29 0.9500
C29 C30 1.383(13)
C30 H30 0.9500
C30 C31 1.402(11)
C31 H31 0.9500
Au10 P101 2.2332(18)
Au10 N102 2.042(6)
Br10 C114 1.903(8)
P101 C109 1.817(7)
P101 C110 1.811(7)
P101 C111 1.816(7)
N101 H101 0.8800
N101 N102 1.374(8)
N101 C105 1.330(10)
N102 C103 1.355(9)
N106 H10A 0.8805
N106 H10B 0.8800
N106 C103 1.410(10)
C103 C104 1.405(10)
C104 C105 1.396(11)
C104 C107 1.470(11)
C105 C108 1.445(10)
C107 C112 1.399(11)
C107 C116 1.408(10)
C108 H10C 0.9800
C108 H10D 0.9800
C108 H10E 0.9800
C109 C117 1.394(10)
C109 C121 1.396(10)
C110 C122 1.388(10)
C110 C126 1.387(11)
C111 C127 1.394(10)
C111 C131 1.381(10)
C112 H112 0.9500
C112 C113 1.382(12)
C113 H113 0.9500
C113 C114 1.368(11)
C114 C115 1.387(11)
C115 H115 0.9500
C115 C116 1.382(11)
C116 H116 0.9500
C117 H117 0.9500
C117 C118 1.392(10)
C118 H118 0.9500
C118 C119 1.383(11)
C119 H119 0.9500
C119 C120 1.375(11)
C120 H120 0.9500
C120 C121 1.402(10)
C121 H121 0.9500
C122 H122 0.9500
C122 C123 1.391(11)
C123 H123 0.9500
C123 C124 1.368(12)
C124 H124 0.9500
C124 C125 1.387(12)
C125 H125 0.9500
C125 C126 1.413(10)
C126 H126 0.9500
C127 H127 0.9500
C127 C128 1.379(11)
C128 H128 0.9500
C128 C129 1.374(13)
C129 H129 0.9500
C129 C130 1.375(13)
C130 H130 0.9500
C130 C131 1.398(11)
C131 H131 0.9500
Cl1 O1 1.443(6)
Cl1 O2 1.423(6)
Cl1 O3 1.415(9)
Cl1 O4 1.402(9)
Cl2 O5 1.449(7)
Cl2 O6 1.405(7)
Cl2 O7 1.389(8)
Cl2 O8 1.410(9)

loop_
_smtbx_masks_void_nr
_smtbx_masks_void_average_x
_smtbx_masks_void_average_y
_smtbx_masks_void_average_z
_smtbx_masks_void_volume
_smtbx_masks_void_count_electrons
_smtbx_masks_void_content
1 0.000 0.500 0.000 105.8 13.7 MeOH
